data_7706232
loop_
_publ_author_name
'Mudoi, Prashurya Pritam'
'Sarma, Bipul'
'Choudhury, Anup'
'Gogoi, Nayanmoni'

_publ_section_title
;
 Evidence of protonation induced intra-molecular metal-to-metal charge
 transfer in a highly symmetric cyanido bridged
 {Fe<sub>2</sub>Ni<sub>2</sub>} molecular square.
;
_journal_issue 6
_journal_name_full 'Dalton transactions (Cambridge, England : 2003)'
_journal_page_first 2057
_journal_page_last 2066
_journal_paper_doi 10.1039/d0dt02826f
_journal_volume 50
_journal_year 2021
_chemical_formula_sum 'C84 H94 B2 Cl2 N14 Ni2'
_chemical_formula_weight 1509.67
_space_group_crystal_system triclinic
_space_group_IT_number 2
_space_group_name_Hall '-P 1'
_space_group_name_H-M_alt 'P -1'
_atom_sites_solution_hydrogens mixed
_audit_creation_method SHELXL-2014/7
_audit_update_record
;
2020-07-31 deposited with the CCDC.	2020-12-28 downloaded from the CCDC.
;
_cell_angle_alpha 77.761(2)
_cell_angle_beta 77.184(2)
_cell_angle_gamma 87.782(2)
_cell_formula_units_Z 1
_cell_length_a 10.5897(5)
_cell_length_b 11.6576(5)
_cell_length_c 17.2621(7)
_cell_measurement_reflns_used 9970
_cell_measurement_temperature 296(2)
_cell_measurement_theta_max 22.75
_cell_measurement_theta_min 2.38
_cell_volume 2030.62(16)
_computing_cell_refinement 'Bruker SAINT'
_computing_data_collection 'Bruker APEX2'
_computing_data_reduction 'Bruker SAINT'
_computing_molecular_graphics 'Bruker SHELXTL'
_computing_publication_material 'Bruker SHELXTL'
_computing_structure_refinement 'SHELXL-2014/7 (Sheldrick, 2014)'
_computing_structure_solution 'SHELXS-97 (Sheldrick 2008)'
_diffrn_ambient_temperature 296(2)
_diffrn_measured_fraction_theta_full 0.999
_diffrn_measured_fraction_theta_max 0.998
_diffrn_measurement_device_type 'Bruker APEX-II CCD'
_diffrn_measurement_method '\f and \w scans'
_diffrn_radiation_type MoK\a
_diffrn_radiation_wavelength 0.71073
_diffrn_reflns_av_R_equivalents 0.0678
_diffrn_reflns_av_unetI/netI 0.0481
_diffrn_reflns_Laue_measured_fraction_full 0.999
_diffrn_reflns_Laue_measured_fraction_max 0.998
_diffrn_reflns_limit_h_max 13
_diffrn_reflns_limit_h_min -13
_diffrn_reflns_limit_k_max 15
_diffrn_reflns_limit_k_min -15
_diffrn_reflns_limit_l_max 22
_diffrn_reflns_limit_l_min -22
_diffrn_reflns_number 60784
_diffrn_reflns_point_group_measured_fraction_full 0.999
_diffrn_reflns_point_group_measured_fraction_max 0.998
_diffrn_reflns_theta_full 25.000
_diffrn_reflns_theta_max 28.000
_diffrn_reflns_theta_min 2.377
_exptl_absorpt_coefficient_mu 0.582
_exptl_absorpt_correction_type multi-scan
_exptl_absorpt_process_details SADABS
_exptl_crystal_colour green
_exptl_crystal_density_diffrn 1.235
_exptl_crystal_description block
_exptl_crystal_F_000 796
_exptl_crystal_recrystallization_method 'Re-crystallisation from solvent: Ethanol'
_exptl_crystal_size_max 0.360
_exptl_crystal_size_mid 0.180
_exptl_crystal_size_min 0.090
_exptl_transmission_factor_max 0.948
_exptl_transmission_factor_min 0.880
_refine_diff_density_max 0.281
_refine_diff_density_min -0.494
_refine_diff_density_rms 0.050
_refine_ls_extinction_method none
_refine_ls_goodness_of_fit_ref 0.940
_refine_ls_hydrogen_treatment constr
_refine_ls_matrix_type full
_refine_ls_number_parameters 472
_refine_ls_number_reflns 9771
_refine_ls_number_restraints 0
_refine_ls_restrained_S_all 0.940
_refine_ls_R_factor_all 0.0708
_refine_ls_R_factor_gt 0.0418
_refine_ls_shift/su_max 0.001
_refine_ls_shift/su_mean 0.000
_refine_ls_structure_factor_coef Fsqd
_refine_ls_weighting_details 'w=1/[\s^2^(Fo^2^)+(0.1000P)^2^] where P=(Fo^2^+2Fc^2^)/3'
_refine_ls_weighting_scheme calc
_refine_ls_wR_factor_gt 0.1244
_refine_ls_wR_factor_ref 0.1489
_reflns_Friedel_coverage 0.000
_reflns_number_gt 6827
_reflns_number_total 9771
_reflns_threshold_expression 'I > 2\s(I)'
_cod_data_source_file d0dt02826f2.cif
_cod_data_source_block twin
_cod_depositor_comments 'Adding full bibliography for 7706230--7706232.cif.'
_cod_database_code 7706232
_shelx_shelxl_version_number 2014/7
_shelx_space_group_comment
;
The symmetry employed for this shelxl refinement is uniquely defined
by the following loop, which should always be used as a source of
symmetry information in preference to the above space-group names.
They are only intended as comments.
;
_shelx_estimated_absorpt_t_min 0.818
_shelx_estimated_absorpt_t_max 0.950
_exptl_absorpt_special_details SADABS

loop_
_space_group_symop_operation_xyz
'x, y, z'
'-x, -y, -z'

loop_
_atom_site_label
_atom_site_type_symbol
_atom_site_fract_x
_atom_site_fract_y
_atom_site_fract_z
_atom_site_U_iso_or_equiv
_atom_site_adp_type
_atom_site_occupancy
_atom_site_site_symmetry_order
_atom_site_calc_flag
_atom_site_refinement_flags_posn
_atom_site_refinement_flags_adp
_atom_site_refinement_flags_occupancy
_atom_site_disorder_assembly
_atom_site_disorder_group
Ni1 Ni 0.09826(3) 0.02759(2) 0.40059(2) 0.03496(10) Uani 1 1 d . . . . .
Cl1 Cl -0.08831(6) -0.10117(5) 0.48159(3) 0.04509(15) Uani 1 1 d . . . . .
N1 N 0.09762(17) -0.04434(14) 0.29476(10) 0.0350(4) Uani 1 1 d . . . . .
N2 N 0.22393(19) -0.18253(16) 0.36396(12) 0.0444(4) Uani 1 1 d . . . . .
N3 N 0.22138(18) -0.11400(16) 0.41934(12) 0.0437(4) Uani 1 1 d . . . . .
N4 N -0.05797(19) 0.10353(16) 0.28093(12) 0.0443(4) Uani 1 1 d . . . . .
N5 N -0.02780(18) 0.14455(15) 0.34361(11) 0.0424(4) Uani 1 1 d . . . . .
N6 N 0.23335(19) 0.12668(16) 0.24069(11) 0.0443(4) Uani 1 1 d . . . . .
N7 N 0.25055(19) 0.13188(16) 0.31685(11) 0.0419(4) Uani 1 1 d . . . . .
C1 C 0.1195(2) -0.17058(18) 0.32042(14) 0.0437(5) Uani 1 1 d . . . . .
H1A H 0.0415 -0.2088 0.3555 0.052 Uiso 1 1 calc R U . . .
H1B H 0.1435 -0.2065 0.2735 0.052 Uiso 1 1 calc R U . . .
C2 C 0.3209(3) -0.2612(2) 0.36433(16) 0.0557(7) Uani 1 1 d . . . . .
C3 C 0.3437(4) -0.3476(3) 0.3092(2) 0.0943(12) Uani 1 1 d . . . . .
H3A H 0.2779 -0.3337 0.2781 0.113 Uiso 1 1 d R U . . .
H3B H 0.4273 -0.3316 0.2734 0.113 Uiso 1 1 d R U . . .
H3C H 0.3394 -0.4281 0.3378 0.113 Uiso 1 1 d R U . . .
C4 C 0.3845(3) -0.2415(2) 0.42140(17) 0.0617(7) Uani 1 1 d . . . . .
H4 H 0.4568 -0.2814 0.4352 0.074 Uiso 1 1 calc R U . . .
C5 C 0.3207(2) -0.1508(2) 0.45481(15) 0.0502(6) Uani 1 1 d . . . . .
C6 C 0.3494(3) -0.0974(3) 0.5202(2) 0.0740(9) Uani 1 1 d . . . . .
H6A H 0.4360 -0.1170 0.5266 0.111 Uiso 1 1 calc R U . . .
H6B H 0.2891 -0.1272 0.5704 0.111 Uiso 1 1 calc R U . . .
H6C H 0.3416 -0.0137 0.5059 0.111 Uiso 1 1 calc R U . . .
C7 C -0.0334(2) -0.01876(19) 0.27921(14) 0.0434(5) Uani 1 1 d . . . . .
H7A H -0.0377 -0.0336 0.2266 0.052 Uiso 1 1 calc R U . . .
H7B H -0.0974 -0.0680 0.3206 0.052 Uiso 1 1 calc R U . . .
C8 C -0.1045(3) 0.1893(2) 0.22853(17) 0.0566(7) Uani 1 1 d . . . . .
C9 C -0.1401(4) 0.1674(3) 0.1532(2) 0.0886(11) Uani 1 1 d . . . . .
H9A H -0.1691 0.2398 0.1246 0.106 Uiso 1 1 d R U . . .
H9B H -0.0664 0.1397 0.1187 0.106 Uiso 1 1 d R U . . .
H9C H -0.2085 0.1099 0.1681 0.106 Uiso 1 1 d R U . . .
C10 C -0.1064(3) 0.2884(2) 0.25892(19) 0.0663(8) Uani 1 1 d . . . . .
H10 H -0.1347 0.3621 0.2368 0.080 Uiso 1 1 calc R U . . .
C11 C -0.0578(2) 0.2584(2) 0.33002(17) 0.0520(6) Uani 1 1 d . . . . .
C12 C -0.0362(3) 0.3362(2) 0.3843(2) 0.0689(8) Uani 1 1 d . . . . .
H12A H -0.0600 0.4150 0.3633 0.103 Uiso 1 1 calc R U . . .
H12B H 0.0536 0.3346 0.3868 0.103 Uiso 1 1 calc R U . . .
H12C H -0.0882 0.3090 0.4379 0.103 Uiso 1 1 calc R U . . .
C13 C 0.2015(3) 0.0130(2) 0.22798(14) 0.0484(6) Uani 1 1 d . . . . .
H13A H 0.2777 -0.0361 0.2248 0.058 Uiso 1 1 calc R U . . .
H13B H 0.1740 0.0231 0.1770 0.058 Uiso 1 1 calc R U . . .
C14 C 0.2757(3) 0.2261(2) 0.18609(16) 0.0604(7) Uani 1 1 d . . . . .
C15 C 0.2692(4) 0.2445(3) 0.09909(18) 0.0953(12) Uani 1 1 d . . . . .
H15A H 0.3014 0.3213 0.0707 0.114 Uiso 1 1 d R U . . .
H15B H 0.3210 0.1862 0.0752 0.114 Uiso 1 1 d R U . . .
H15C H 0.1809 0.2368 0.0952 0.114 Uiso 1 1 d R U . . .
C16 C 0.3196(3) 0.2978(2) 0.22816(18) 0.0689(8) Uani 1 1 d . . . . .
H16 H 0.3538 0.3731 0.2071 0.083 Uiso 1 1 calc R U . . .
C17 C 0.3034(2) 0.2364(2) 0.30846(16) 0.0516(6) Uani 1 1 d . . . . .
C18 C 0.3382(3) 0.2747(3) 0.37856(19) 0.0738(9) Uani 1 1 d . . . . .
H18A H 0.3070 0.3527 0.3803 0.111 Uiso 1 1 calc R U . . .
H18B H 0.4306 0.2738 0.3721 0.111 Uiso 1 1 calc R U . . .
H18C H 0.2992 0.2220 0.4282 0.111 Uiso 1 1 calc R U . . .
C38 C 0.7430(3) 0.6123(2) 0.12871(14) 0.0502(6) Uani 1 1 d . . . . .
C39 C 0.8312(3) 0.5458(2) 0.08408(16) 0.0584(7) Uani 1 1 d . . . . .
H39 H 0.9190 0.5546 0.0819 0.070 Uiso 1 1 calc R U . . .
C41 C 0.7942(3) 0.4666(3) 0.04246(18) 0.0692(8) Uani 1 1 d . . . . .
H41 H 0.8569 0.4245 0.0134 0.083 Uiso 1 1 calc R U . . .
C42 C 0.6672(4) 0.4508(3) 0.04416(19) 0.0749(9) Uani 1 1 d . . . . .
H42 H 0.6421 0.3964 0.0179 0.090 Uiso 1 1 calc R U . . .
C43 C 0.5760(3) 0.5168(3) 0.08552(17) 0.0746(9) Uani 1 1 d . . . . .
H43 H 0.4888 0.5083 0.0860 0.089 Uiso 1 1 calc R U . . .
C44 C 0.6133(3) 0.5957(3) 0.12636(16) 0.0649(7) Uani 1 1 d . . . . .
H44 H 0.5497 0.6394 0.1533 0.078 Uiso 1 1 calc R U . . .
C45 C 0.6940(2) 0.8188(2) 0.17666(16) 0.0551(6) Uani 1 1 d . . . . .
C47 C 0.6024(3) 0.9813(3) 0.0911(3) 0.0938(12) Uani 1 1 d . . . . .
H47 H 0.5915 1.0181 0.0397 0.113 Uiso 1 1 calc R U . . .
C48 C 0.6724(3) 0.8777(3) 0.1011(2) 0.0738(8) Uani 1 1 d . . . . .
H48 H 0.7062 0.8461 0.0557 0.089 Uiso 1 1 calc R U . . .
C49 C 0.5498(3) 1.0289(3) 0.1568(3) 0.1065(15) Uani 1 1 d . . . . .
H49 H 0.5033 1.0983 0.1502 0.128 Uiso 1 1 calc R U . . .
C50 C 0.5658(4) 0.9738(3) 0.2323(3) 0.1035(14) Uani 1 1 d . . . . .
H50 H 0.5299 1.0055 0.2773 0.124 Uiso 1 1 calc R U . . .
C51 C 0.6365(3) 0.8697(2) 0.2415(2) 0.0718(8) Uani 1 1 d . . . . .
H51 H 0.6452 0.8330 0.2934 0.086 Uiso 1 1 calc R U . . .
C52 C 0.9873(3) 0.8379(2) 0.10282(15) 0.0550(6) Uani 1 1 d . . . . .
H52 H 0.9293 0.8956 0.0875 0.066 Uiso 1 1 calc R U . . .
C53 C 1.1193(3) 0.8605(3) 0.07393(18) 0.0674(8) Uani 1 1 d . . . . .
H53 H 1.1476 0.9325 0.0405 0.081 Uiso 1 1 calc R U . . .
C54 C 1.2081(3) 0.7769(3) 0.09464(19) 0.0718(9) Uani 1 1 d . . . . .
H54 H 1.2963 0.7917 0.0750 0.086 Uiso 1 1 calc R U . . .
C55 C 1.1649(3) 0.6713(3) 0.14479(18) 0.0671(8) Uani 1 1 d . . . . .
H55 H 1.2239 0.6138 0.1589 0.080 Uiso 1 1 calc R U . . .
C56 C 1.0328(3) 0.6508(2) 0.17437(16) 0.0568(6) Uani 1 1 d . . . . .
H56 H 1.0058 0.5797 0.2094 0.068 Uiso 1 1 calc R U . . .
C57 C 0.9381(2) 0.7321(2) 0.15401(14) 0.0486(6) Uani 1 1 d . . . . .
C58 C 0.7531(2) 0.6280(2) 0.28060(14) 0.0438(5) Uani 1 1 d . . . . .
C59 C 0.8057(3) 0.6702(2) 0.33704(15) 0.0595(7) Uani 1 1 d . . . . .
H59 H 0.8636 0.7331 0.3179 0.071 Uiso 1 1 calc R U . . .
C60 C 0.7762(3) 0.6233(2) 0.41942(16) 0.0629(7) Uani 1 1 d . . . . .
H60 H 0.8132 0.6554 0.4542 0.076 Uiso 1 1 calc R U . . .
C61 C 0.6926(3) 0.5298(2) 0.45014(15) 0.0580(7) Uani 1 1 d . . . . .
H61 H 0.6710 0.4983 0.5056 0.070 Uiso 1 1 calc R U . . .
C62 C 0.6413(3) 0.4835(2) 0.39652(15) 0.0534(6) Uani 1 1 d . . . . .
H62 H 0.5852 0.4193 0.4162 0.064 Uiso 1 1 calc R U . . .
C63 C 0.6718(2) 0.5307(2) 0.31412(14) 0.0447(5) Uani 1 1 d . . . . .
H63 H 0.6366 0.4961 0.2797 0.054 Uiso 1 1 calc R U . . .
B1 B 0.7827(3) 0.6982(2) 0.18445(17) 0.0477(6) Uani 1 1 d . . . . .

loop_
_atom_site_aniso_label
_atom_site_aniso_U_11
_atom_site_aniso_U_22
_atom_site_aniso_U_33
_atom_site_aniso_U_23
_atom_site_aniso_U_13
_atom_site_aniso_U_12
Ni1 0.03943(17) 0.03292(15) 0.03175(16) -0.00578(11) -0.00643(11) -0.00359(11)
Cl1 0.0528(3) 0.0457(3) 0.0368(3) -0.0112(2) -0.0044(2) -0.0158(2)
N1 0.0418(10) 0.0301(8) 0.0327(9) -0.0047(7) -0.0093(7) 0.0009(7)
N2 0.0458(11) 0.0408(10) 0.0456(11) -0.0071(8) -0.0108(9) 0.0073(8)
N3 0.0427(11) 0.0402(10) 0.0477(11) -0.0031(8) -0.0141(9) -0.0025(8)
N4 0.0519(12) 0.0379(10) 0.0458(11) -0.0067(8) -0.0190(9) 0.0049(8)
N5 0.0459(11) 0.0351(9) 0.0461(11) -0.0093(8) -0.0091(9) 0.0017(8)
N6 0.0534(12) 0.0413(10) 0.0327(10) -0.0028(8) -0.0019(8) -0.0027(9)
N7 0.0474(11) 0.0410(10) 0.0331(10) -0.0034(8) -0.0033(8) -0.0048(8)
C1 0.0524(14) 0.0355(11) 0.0437(13) -0.0107(9) -0.0103(10) 0.0052(10)
C2 0.0542(15) 0.0500(14) 0.0519(15) 0.0025(11) -0.0036(12) 0.0166(12)
C3 0.109(3) 0.090(2) 0.086(2) -0.031(2) -0.024(2) 0.062(2)
C4 0.0445(14) 0.0664(17) 0.0599(17) 0.0122(13) -0.0074(13) 0.0120(13)
C5 0.0389(13) 0.0522(14) 0.0521(15) 0.0084(11) -0.0117(11) -0.0073(11)
C6 0.0606(18) 0.081(2) 0.088(2) -0.0074(17) -0.0398(17) -0.0042(15)
C7 0.0511(13) 0.0381(11) 0.0455(13) -0.0104(10) -0.0184(11) 0.0004(10)
C8 0.0632(17) 0.0456(13) 0.0629(17) 0.0009(12) -0.0307(14) 0.0068(12)
C9 0.123(3) 0.0658(19) 0.093(2) -0.0024(17) -0.071(2) 0.0098(19)
C10 0.076(2) 0.0431(14) 0.082(2) -0.0038(13) -0.0338(16) 0.0140(13)
C11 0.0520(14) 0.0358(12) 0.0665(17) -0.0111(11) -0.0103(12) 0.0062(10)
C12 0.083(2) 0.0439(14) 0.085(2) -0.0237(14) -0.0220(17) 0.0127(14)
C13 0.0614(15) 0.0458(13) 0.0339(12) -0.0084(10) -0.0015(11) -0.0020(11)
C14 0.0779(19) 0.0471(14) 0.0427(14) 0.0047(11) 0.0020(13) -0.0013(13)
C15 0.150(4) 0.078(2) 0.0444(17) 0.0134(15) -0.0159(19) -0.009(2)
C16 0.088(2) 0.0438(14) 0.0606(18) 0.0014(13) 0.0064(15) -0.0204(14)
C17 0.0508(14) 0.0434(13) 0.0534(15) -0.0071(11) 0.0022(11) -0.0106(11)
C18 0.075(2) 0.0727(19) 0.075(2) -0.0200(16) -0.0091(16) -0.0338(16)
C38 0.0595(15) 0.0559(14) 0.0321(12) -0.0038(10) -0.0063(11) -0.0131(12)
C39 0.0670(18) 0.0579(16) 0.0522(15) -0.0131(13) -0.0149(13) -0.0033(13)
C41 0.097(2) 0.0607(17) 0.0568(17) -0.0186(14) -0.0260(16) 0.0032(16)
C42 0.108(3) 0.0680(19) 0.0556(18) -0.0130(15) -0.0287(18) -0.0250(18)
C43 0.081(2) 0.096(2) 0.0457(16) -0.0020(16) -0.0164(15) -0.0413(19)
C44 0.0594(17) 0.089(2) 0.0440(15) -0.0146(14) -0.0023(12) -0.0166(15)
C45 0.0509(15) 0.0532(14) 0.0511(15) -0.0001(12) 0.0015(12) -0.0114(11)
C47 0.062(2) 0.093(3) 0.107(3) 0.028(2) -0.025(2) -0.0047(19)
C48 0.072(2) 0.076(2) 0.0660(19) 0.0042(16) -0.0162(16) -0.0034(16)
C49 0.057(2) 0.081(2) 0.148(4) 0.011(3) 0.014(2) 0.0093(18)
C50 0.090(3) 0.077(2) 0.113(3) -0.008(2) 0.030(2) 0.013(2)
C51 0.0711(19) 0.0572(17) 0.0697(19) -0.0036(14) 0.0119(15) -0.0007(14)
C52 0.0614(16) 0.0575(15) 0.0420(14) -0.0075(11) -0.0031(12) -0.0122(12)
C53 0.0689(19) 0.0697(18) 0.0560(17) -0.0138(14) 0.0074(14) -0.0247(16)
C54 0.0532(17) 0.096(2) 0.0658(19) -0.0319(18) 0.0061(14) -0.0200(17)
C55 0.0569(17) 0.084(2) 0.0660(18) -0.0293(16) -0.0138(14) 0.0047(15)
C56 0.0597(16) 0.0573(15) 0.0519(15) -0.0133(12) -0.0059(12) -0.0096(13)
C57 0.0549(15) 0.0528(14) 0.0384(13) -0.0159(11) -0.0030(11) -0.0101(11)
C58 0.0491(13) 0.0428(12) 0.0374(12) -0.0093(10) -0.0034(10) -0.0051(10)
C59 0.0786(19) 0.0537(15) 0.0440(14) -0.0084(12) -0.0061(13) -0.0256(13)
C60 0.087(2) 0.0637(17) 0.0416(14) -0.0163(12) -0.0129(14) -0.0157(15)
C61 0.0706(18) 0.0607(16) 0.0363(13) -0.0018(11) -0.0060(12) -0.0028(13)
C62 0.0555(15) 0.0495(14) 0.0495(15) 0.0020(11) -0.0090(12) -0.0111(12)
C63 0.0453(13) 0.0444(12) 0.0453(13) -0.0091(10) -0.0110(10) -0.0051(10)
B1 0.0509(16) 0.0502(15) 0.0388(14) -0.0070(12) -0.0036(12) -0.0095(12)

loop_
_atom_type_symbol
_atom_type_description
_atom_type_scat_dispersion_real
_atom_type_scat_dispersion_imag
_atom_type_scat_source
C C 0.0033 0.0016 'International Tables Vol C Tables 4.2.6.8 and 6.1.1.4'
H H 0.0000 0.0000 'International Tables Vol C Tables 4.2.6.8 and 6.1.1.4'
B B 0.0013 0.0007 'International Tables Vol C Tables 4.2.6.8 and 6.1.1.4'
Cl Cl 0.1484 0.1585 'International Tables Vol C Tables 4.2.6.8 and 6.1.1.4'
N N 0.0061 0.0033 'International Tables Vol C Tables 4.2.6.8 and 6.1.1.4'
Ni Ni 0.3393 1.1124 'International Tables Vol C Tables 4.2.6.8 and 6.1.1.4'

loop_
_geom_angle_atom_site_label_1
_geom_angle_atom_site_label_2
_geom_angle_atom_site_label_3
_geom_angle
_geom_angle_site_symmetry_1
_geom_angle_site_symmetry_3
_geom_angle_publ_flag
N3 Ni1 N5 158.59(8) . . ?
N3 Ni1 N7 91.64(7) . . ?
N5 Ni1 N7 85.50(7) . . ?
N3 Ni1 N1 79.84(7) . . ?
N5 Ni1 N1 78.75(6) . . ?
N7 Ni1 N1 81.38(7) . . ?
N3 Ni1 Cl1 100.82(6) . 2_556 ?
N5 Ni1 Cl1 100.54(5) . 2_556 ?
N7 Ni1 Cl1 101.47(5) . 2_556 ?
N1 Ni1 Cl1 177.04(5) . 2_556 ?
N3 Ni1 Cl1 89.17(5) . . ?
N5 Ni1 Cl1 90.84(5) . . ?
N7 Ni1 Cl1 171.98(5) . . ?
N1 Ni1 Cl1 90.92(5) . . ?
Cl1 Ni1 Cl1 86.21(2) 2_556 . ?
Ni1 Cl1 Ni1 93.79(2) 2_556 . ?
C13 N1 C1 112.51(17) . . ?
C13 N1 C7 113.41(17) . . ?
C1 N1 C7 112.65(17) . . ?
C13 N1 Ni1 108.40(13) . . ?
C1 N1 Ni1 104.78(12) . . ?
C7 N1 Ni1 104.27(12) . . ?
C2 N2 N3 112.0(2) . . ?
C2 N2 C1 129.4(2) . . ?
N3 N2 C1 118.26(17) . . ?
C5 N3 N2 105.28(19) . . ?
C5 N3 Ni1 141.89(17) . . ?
N2 N3 Ni1 110.79(13) . . ?
C8 N4 N5 112.08(18) . . ?
C8 N4 C7 130.5(2) . . ?
N5 N4 C7 117.42(17) . . ?
C11 N5 N4 105.09(19) . . ?
C11 N5 Ni1 140.20(17) . . ?
N4 N5 Ni1 110.61(12) . . ?
C14 N6 N7 111.2(2) . . ?
C14 N6 C13 129.9(2) . . ?
N7 N6 C13 117.32(17) . . ?
C17 N7 N6 105.52(18) . . ?
C17 N7 Ni1 136.57(16) . . ?
N6 N7 Ni1 105.54(13) . . ?
N2 C1 N1 107.14(17) . . ?
N2 C1 H1A 110.3 . . ?
N1 C1 H1A 110.3 . . ?
N2 C1 H1B 110.3 . . ?
N1 C1 H1B 110.3 . . ?
H1A C1 H1B 108.5 . . ?
N2 C2 C4 105.9(2) . . ?
N2 C2 C3 122.3(3) . . ?
C4 C2 C3 131.8(2) . . ?
C2 C3 H3A 106.4 . . ?
C2 C3 H3B 108.4 . . ?
H3A C3 H3B 109.5 . . ?
C2 C3 H3C 113.6 . . ?
H3A C3 H3C 109.5 . . ?
H3B C3 H3C 109.5 . . ?
C2 C4 C5 107.2(2) . . ?
C2 C4 H4 126.4 . . ?
C5 C4 H4 126.4 . . ?
N3 C5 C4 109.7(2) . . ?
N3 C5 C6 121.5(2) . . ?
C4 C5 C6 128.8(2) . . ?
C5 C6 H6A 109.5 . . ?
C5 C6 H6B 109.5 . . ?
H6A C6 H6B 109.5 . . ?
C5 C6 H6C 109.5 . . ?
H6A C6 H6C 109.5 . . ?
H6B C6 H6C 109.5 . . ?
N4 C7 N1 107.02(17) . . ?
N4 C7 H7A 110.3 . . ?
N1 C7 H7A 110.3 . . ?
N4 C7 H7B 110.3 . . ?
N1 C7 H7B 110.3 . . ?
H7A C7 H7B 108.6 . . ?
N4 C8 C10 105.8(2) . . ?
N4 C8 C9 122.3(2) . . ?
C10 C8 C9 131.9(2) . . ?
C8 C9 H9A 108.4 . . ?
C8 C9 H9B 110.4 . . ?
H9A C9 H9B 109.5 . . ?
C8 C9 H9C 109.6 . . ?
H9A C9 H9C 109.5 . . ?
H9B C9 H9C 109.5 . . ?
C8 C10 C11 107.2(2) . . ?
C8 C10 H10 126.4 . . ?
C11 C10 H10 126.4 . . ?
N5 C11 C10 109.8(2) . . ?
N5 C11 C12 121.9(2) . . ?
C10 C11 C12 128.3(2) . . ?
C11 C12 H12A 109.5 . . ?
C11 C12 H12B 109.5 . . ?
H12A C12 H12B 109.5 . . ?
C11 C12 H12C 109.5 . . ?
H12A C12 H12C 109.5 . . ?
H12B C12 H12C 109.5 . . ?
N6 C13 N1 110.45(17) . . ?
N6 C13 H13A 109.6 . . ?
N1 C13 H13A 109.6 . . ?
N6 C13 H13B 109.6 . . ?
N1 C13 H13B 109.6 . . ?
H13A C13 H13B 108.1 . . ?
N6 C14 C16 106.1(2) . . ?
N6 C14 C15 122.8(3) . . ?
C16 C14 C15 131.1(3) . . ?
C14 C15 H15A 110.1 . . ?
C14 C15 H15B 108.8 . . ?
H15A C15 H15B 109.5 . . ?
C14 C15 H15C 109.5 . . ?
H15A C15 H15C 109.5 . . ?
H15B C15 H15C 109.5 . . ?
C14 C16 C17 107.1(2) . . ?
C14 C16 H16 126.5 . . ?
C17 C16 H16 126.5 . . ?
N7 C17 C16 110.0(2) . . ?
N7 C17 C18 121.5(2) . . ?
C16 C17 C18 128.4(2) . . ?
C17 C18 H18A 109.5 . . ?
C17 C18 H18B 109.5 . . ?
H18A C18 H18B 109.5 . . ?
C17 C18 H18C 109.5 . . ?
H18A C18 H18C 109.5 . . ?
H18B C18 H18C 109.5 . . ?
C39 C38 C44 114.2(2) . . ?
C39 C38 B1 124.2(2) . . ?
C44 C38 B1 121.5(2) . . ?
C38 C39 C41 123.2(3) . . ?
C38 C39 H39 118.4 . . ?
C41 C39 H39 118.4 . . ?
C42 C41 C39 120.5(3) . . ?
C42 C41 H41 119.8 . . ?
C39 C41 H41 119.8 . . ?
C41 C42 C43 118.8(3) . . ?
C41 C42 H42 120.6 . . ?
C43 C42 H42 120.6 . . ?
C42 C43 C44 120.5(3) . . ?
C42 C43 H43 119.7 . . ?
C44 C43 H43 119.7 . . ?
C43 C44 C38 122.8(3) . . ?
C43 C44 H44 118.6 . . ?
C38 C44 H44 118.6 . . ?
C51 C45 C48 114.8(3) . . ?
C51 C45 B1 124.5(2) . . ?
C48 C45 B1 120.8(2) . . ?
C49 C47 C48 120.0(4) . . ?
C49 C47 H47 120.0 . . ?
C48 C47 H47 120.0 . . ?
C47 C48 C45 122.9(3) . . ?
C47 C48 H48 118.6 . . ?
C45 C48 H48 118.6 . . ?
C47 C49 C50 119.6(4) . . ?
C47 C49 H49 120.2 . . ?
C50 C49 H49 120.2 . . ?
C49 C50 C51 119.8(4) . . ?
C49 C50 H50 120.1 . . ?
C51 C50 H50 120.1 . . ?
C45 C51 C50 122.9(3) . . ?
C45 C51 H51 118.5 . . ?
C50 C51 H51 118.5 . . ?
C53 C52 C57 122.8(3) . . ?
C53 C52 H52 118.6 . . ?
C57 C52 H52 118.6 . . ?
C54 C53 C52 120.3(3) . . ?
C54 C53 H53 119.8 . . ?
C52 C53 H53 119.8 . . ?
C55 C54 C53 119.2(3) . . ?
C55 C54 H54 120.4 . . ?
C53 C54 H54 120.4 . . ?
C54 C55 C56 119.7(3) . . ?
C54 C55 H55 120.1 . . ?
C56 C55 H55 120.1 . . ?
C55 C56 C57 123.3(3) . . ?
C55 C56 H56 118.3 . . ?
C57 C56 H56 118.3 . . ?
C52 C57 C56 114.5(2) . . ?
C52 C57 B1 124.3(2) . . ?
C56 C57 B1 121.0(2) . . ?
C63 C58 C59 114.3(2) . . ?
C63 C58 B1 125.7(2) . . ?
C59 C58 B1 120.0(2) . . ?
C60 C59 C58 123.5(2) . . ?
C60 C59 H59 118.2 . . ?
C58 C59 H59 118.2 . . ?
C61 C60 C59 120.2(2) . . ?
C61 C60 H60 119.9 . . ?
C59 C60 H60 119.9 . . ?
C60 C61 C62 118.2(2) . . ?
C60 C61 H61 120.9 . . ?
C62 C61 H61 120.9 . . ?
C61 C62 C63 121.2(2) . . ?
C61 C62 H62 119.4 . . ?
C63 C62 H62 119.4 . . ?
C62 C63 C58 122.5(2) . . ?
C62 C63 H63 118.7 . . ?
C58 C63 H63 118.7 . . ?
C57 B1 C38 109.8(2) . . ?
C57 B1 C58 109.2(2) . . ?
C38 B1 C58 109.09(19) . . ?
C57 B1 C45 110.4(2) . . ?
C38 B1 C45 109.6(2) . . ?
C58 B1 C45 108.8(2) . . ?

loop_
_geom_bond_atom_site_label_1
_geom_bond_atom_site_label_2
_geom_bond_distance
_geom_bond_site_symmetry_2
_geom_bond_publ_flag
Ni1 N3 2.0792(18) . ?
Ni1 N5 2.1170(18) . ?
Ni1 N7 2.1310(18) . ?
Ni1 N1 2.1669(17) . ?
Ni1 Cl1 2.3499(6) 2_556 ?
Ni1 Cl1 2.4951(6) . ?
Cl1 Ni1 2.3498(6) 2_556 ?
N1 C13 1.467(3) . ?
N1 C1 1.469(3) . ?
N1 C7 1.479(3) . ?
N2 C2 1.350(3) . ?
N2 N3 1.365(3) . ?
N2 C1 1.455(3) . ?
N3 C5 1.344(3) . ?
N4 C8 1.355(3) . ?
N4 N5 1.373(2) . ?
N4 C7 1.445(3) . ?
N5 C11 1.336(3) . ?
N6 C14 1.350(3) . ?
N6 N7 1.381(2) . ?
N6 C13 1.452(3) . ?
N7 C17 1.327(3) . ?
C1 H1A 0.9700 . ?
C1 H1B 0.9700 . ?
C2 C4 1.371(4) . ?
C2 C3 1.504(4) . ?
C3 H3A 0.9600 . ?
C3 H3B 0.9600 . ?
C3 H3C 0.9601 . ?
C4 C5 1.392(4) . ?
C4 H4 0.9300 . ?
C5 C6 1.490(4) . ?
C6 H6A 0.9600 . ?
C6 H6B 0.9600 . ?
C6 H6C 0.9600 . ?
C7 H7A 0.9700 . ?
C7 H7B 0.9700 . ?
C8 C10 1.364(4) . ?
C8 C9 1.505(4) . ?
C9 H9A 0.9600 . ?
C9 H9B 0.9599 . ?
C9 H9C 0.9600 . ?
C10 C11 1.407(4) . ?
C10 H10 0.9300 . ?
C11 C12 1.492(4) . ?
C12 H12A 0.9600 . ?
C12 H12B 0.9600 . ?
C12 H12C 0.9600 . ?
C13 H13A 0.9700 . ?
C13 H13B 0.9700 . ?
C14 C16 1.371(4) . ?
C14 C15 1.488(4) . ?
C15 H15A 0.9600 . ?
C15 H15B 0.9600 . ?
C15 H15C 0.9601 . ?
C16 C17 1.395(4) . ?
C16 H16 0.9300 . ?
C17 C18 1.496(4) . ?
C18 H18A 0.9600 . ?
C18 H18B 0.9600 . ?
C18 H18C 0.9600 . ?
C38 C39 1.394(4) . ?
C38 C44 1.406(4) . ?
C38 B1 1.651(4) . ?
C39 C41 1.399(4) . ?
C39 H39 0.9300 . ?
C41 C42 1.357(5) . ?
C41 H41 0.9300 . ?
C42 C43 1.380(5) . ?
C42 H42 0.9300 . ?
C43 C44 1.387(4) . ?
C43 H43 0.9300 . ?
C44 H44 0.9300 . ?
C45 C51 1.389(4) . ?
C45 C48 1.402(4) . ?
C45 B1 1.658(4) . ?
C47 C49 1.366(6) . ?
C47 C48 1.391(5) . ?
C47 H47 0.9300 . ?
C48 H48 0.9300 . ?
C49 C50 1.370(6) . ?
C49 H49 0.9300 . ?
C50 C51 1.400(5) . ?
C50 H50 0.9300 . ?
C51 H51 0.9300 . ?
C52 C53 1.391(4) . ?
C52 C57 1.399(3) . ?
C52 H52 0.9300 . ?
C53 C54 1.376(4) . ?
C53 H53 0.9300 . ?
C54 C55 1.375(4) . ?
C54 H54 0.9300 . ?
C55 C56 1.391(4) . ?
C55 H55 0.9300 . ?
C56 C57 1.403(4) . ?
C56 H56 0.9300 . ?
C57 B1 1.649(4) . ?
C58 C63 1.393(3) . ?
C58 C59 1.402(3) . ?
C58 B1 1.654(4) . ?
C59 C60 1.380(4) . ?
C59 H59 0.9300 . ?
C60 C61 1.370(4) . ?
C60 H60 0.9300 . ?
C61 C62 1.378(4) . ?
C61 H61 0.9300 . ?
C62 C63 1.381(3) . ?
C62 H62 0.9300 . ?
C63 H63 0.9300 . ?

loop_
_geom_torsion_atom_site_label_1
_geom_torsion_atom_site_label_2
_geom_torsion_atom_site_label_3
_geom_torsion_atom_site_label_4
_geom_torsion
_geom_torsion_site_symmetry_1
_geom_torsion_site_symmetry_2
_geom_torsion_site_symmetry_3
_geom_torsion_site_symmetry_4
_geom_torsion_publ_flag
C2 N2 N3 C5 0.5(3) . . . . ?
C1 N2 N3 C5 174.49(19) . . . . ?
C2 N2 N3 Ni1 167.97(16) . . . . ?
C1 N2 N3 Ni1 -18.0(2) . . . . ?
C8 N4 N5 C11 0.7(3) . . . . ?
C7 N4 N5 C11 179.1(2) . . . . ?
C8 N4 N5 Ni1 -161.42(18) . . . . ?
C7 N4 N5 Ni1 17.0(2) . . . . ?
C14 N6 N7 C17 0.4(3) . . . . ?
C13 N6 N7 C17 167.8(2) . . . . ?
C14 N6 N7 Ni1 149.70(17) . . . . ?
C13 N6 N7 Ni1 -43.0(2) . . . . ?
C2 N2 C1 N1 -142.8(2) . . . . ?
N3 N2 C1 N1 44.4(3) . . . . ?
C13 N1 C1 N2 72.7(2) . . . . ?
C7 N1 C1 N2 -157.59(18) . . . . ?
Ni1 N1 C1 N2 -44.87(19) . . . . ?
N3 N2 C2 C4 -0.9(3) . . . . ?
C1 N2 C2 C4 -174.0(2) . . . . ?
N3 N2 C2 C3 179.6(3) . . . . ?
C1 N2 C2 C3 6.4(4) . . . . ?
N2 C2 C4 C5 0.9(3) . . . . ?
C3 C2 C4 C5 -179.6(3) . . . . ?
N2 N3 C5 C4 0.1(3) . . . . ?
Ni1 N3 C5 C4 -160.7(2) . . . . ?
N2 N3 C5 C6 -179.3(2) . . . . ?
Ni1 N3 C5 C6 19.8(4) . . . . ?
C2 C4 C5 N3 -0.6(3) . . . . ?
C2 C4 C5 C6 178.8(3) . . . . ?
C8 N4 C7 N1 132.2(3) . . . . ?
N5 N4 C7 N1 -46.0(3) . . . . ?
C13 N1 C7 N4 -69.1(2) . . . . ?
C1 N1 C7 N4 161.66(18) . . . . ?
Ni1 N1 C7 N4 48.61(18) . . . . ?
N5 N4 C8 C10 -1.0(3) . . . . ?
C7 N4 C8 C10 -179.2(3) . . . . ?
N5 N4 C8 C9 177.8(3) . . . . ?
C7 N4 C8 C9 -0.4(5) . . . . ?
N4 C8 C10 C11 0.9(3) . . . . ?
C9 C8 C10 C11 -177.7(3) . . . . ?
N4 N5 C11 C10 -0.1(3) . . . . ?
Ni1 N5 C11 C10 153.2(2) . . . . ?
N4 N5 C11 C12 -178.6(2) . . . . ?
Ni1 N5 C11 C12 -25.3(4) . . . . ?
C8 C10 C11 N5 -0.5(3) . . . . ?
C8 C10 C11 C12 177.9(3) . . . . ?
C14 N6 C13 N1 -148.3(2) . . . . ?
N7 N6 C13 N1 47.2(3) . . . . ?
C1 N1 C13 N6 -139.10(19) . . . . ?
C7 N1 C13 N6 91.6(2) . . . . ?
Ni1 N1 C13 N6 -23.7(2) . . . . ?
N7 N6 C14 C16 -0.9(3) . . . . ?
C13 N6 C14 C16 -166.1(3) . . . . ?
N7 N6 C14 C15 179.9(3) . . . . ?
C13 N6 C14 C15 14.7(5) . . . . ?
N6 C14 C16 C17 0.9(3) . . . . ?
C15 C14 C16 C17 -180.0(3) . . . . ?
N6 N7 C17 C16 0.2(3) . . . . ?
Ni1 N7 C17 C16 -134.1(2) . . . . ?
N6 N7 C17 C18 -179.4(2) . . . . ?
Ni1 N7 C17 C18 46.4(4) . . . . ?
C14 C16 C17 N7 -0.7(3) . . . . ?
C14 C16 C17 C18 178.8(3) . . . . ?
C44 C38 C39 C41 -1.9(4) . . . . ?
B1 C38 C39 C41 174.8(2) . . . . ?
C38 C39 C41 C42 -0.2(4) . . . . ?
C39 C41 C42 C43 2.0(5) . . . . ?
C41 C42 C43 C44 -1.7(5) . . . . ?
C42 C43 C44 C38 -0.5(5) . . . . ?
C39 C38 C44 C43 2.2(4) . . . . ?
B1 C38 C44 C43 -174.6(3) . . . . ?
C49 C47 C48 C45 -1.0(5) . . . . ?
C51 C45 C48 C47 2.1(4) . . . . ?
B1 C45 C48 C47 -177.8(3) . . . . ?
C48 C47 C49 C50 -0.3(6) . . . . ?
C47 C49 C50 C51 0.3(6) . . . . ?
C48 C45 C51 C50 -2.0(5) . . . . ?
B1 C45 C51 C50 177.8(3) . . . . ?
C49 C50 C51 C45 0.9(6) . . . . ?
C57 C52 C53 C54 0.6(4) . . . . ?
C52 C53 C54 C55 -0.6(4) . . . . ?
C53 C54 C55 C56 -0.6(4) . . . . ?
C54 C55 C56 C57 1.8(4) . . . . ?
C53 C52 C57 C56 0.5(4) . . . . ?
C53 C52 C57 B1 -175.6(2) . . . . ?
C55 C56 C57 C52 -1.7(4) . . . . ?
C55 C56 C57 B1 174.5(2) . . . . ?
C63 C58 C59 C60 -2.6(4) . . . . ?
B1 C58 C59 C60 173.8(3) . . . . ?
C58 C59 C60 C61 0.8(5) . . . . ?
C59 C60 C61 C62 1.0(4) . . . . ?
C60 C61 C62 C63 -0.8(4) . . . . ?
C61 C62 C63 C58 -1.2(4) . . . . ?
C59 C58 C63 C62 2.8(4) . . . . ?
B1 C58 C63 C62 -173.3(2) . . . . ?
C52 C57 B1 C38 99.5(3) . . . . ?
C56 C57 B1 C38 -76.3(3) . . . . ?
C52 C57 B1 C58 -141.0(2) . . . . ?
C56 C57 B1 C58 43.3(3) . . . . ?
C52 C57 B1 C45 -21.4(3) . . . . ?
C56 C57 B1 C45 162.9(2) . . . . ?
C39 C38 B1 C57 20.8(3) . . . . ?
C44 C38 B1 C57 -162.7(2) . . . . ?
C39 C38 B1 C58 -98.8(3) . . . . ?
C44 C38 B1 C58 77.7(3) . . . . ?
C39 C38 B1 C45 142.2(2) . . . . ?
C44 C38 B1 C45 -41.4(3) . . . . ?
C63 C58 B1 C57 -138.9(2) . . . . ?
C59 C58 B1 C57 45.1(3) . . . . ?
C63 C58 B1 C38 -19.0(3) . . . . ?
C59 C58 B1 C38 165.1(2) . . . . ?
C63 C58 B1 C45 100.5(3) . . . . ?
C59 C58 B1 C45 -75.4(3) . . . . ?
C51 C45 B1 C57 -102.1(3) . . . . ?
C48 C45 B1 C57 77.7(3) . . . . ?
C51 C45 B1 C38 136.9(3) . . . . ?
C48 C45 B1 C38 -43.3(3) . . . . ?
C51 C45 B1 C58 17.7(3) . . . . ?
C48 C45 B1 C58 -162.5(2) . . . . ?
